data_2004529
loop_
_publ_author_name
'Dromzee, Y.'
'Chiarelli, R.'
'Gambarelli, S.'
'Rassat, A.'

_publ_section_title
;
 Dupeyredioxyl
 (1,3,5,7-Tetramethyl-2,6-diazaadamantane-<i>N</i>,<i>N</i>'-dioxyl)
;
_journal_issue 2
_journal_name_full 'Acta Crystallographica Section C'
_journal_page_first 474
_journal_page_last 477
_journal_paper_doi 10.1107/S0108270195008286
_journal_volume 52
_journal_year 1996
_chemical_formula_sum 'C12 H20 N2 O2'
_chemical_formula_weight 224.3
_space_group_IT_number 15
_symmetry_cell_setting monoclinic
_symmetry_space_group_name_Hall '-C 2yc'
_symmetry_space_group_name_H-M 'C 1 2/c 1'
_atom_type_scat_source IntTabIV
_cell_angle_alpha 90
_cell_angle_beta 105.35(2)
_cell_angle_gamma 90
_cell_formula_units_Z 4
_cell_length_a 8.381(3)
_cell_length_b 14.495(3)
_cell_length_c 10.351(3)
_cell_measurement_reflns_used 25
_cell_measurement_temperature 293
_cell_measurement_theta_max 15
_cell_measurement_theta_min 14
_cell_volume 1212.6(6)
_diffrn_measurement_device 'Enraf-Nonius CAD-4'
_diffrn_measurement_method \w/2\q
_diffrn_radiation_type MoK\a
_diffrn_radiation_wavelength 0.71069
_diffrn_reflns_av_R_equivalents 0.06
_diffrn_reflns_limit_h_max 10
_diffrn_reflns_limit_h_min -11
_diffrn_reflns_limit_k_max 19
_diffrn_reflns_limit_k_min 0
_diffrn_reflns_limit_l_max 13
_diffrn_reflns_limit_l_min 0
_diffrn_reflns_number 1627
_diffrn_reflns_theta_max 28
_diffrn_standards_decay_% 'not significant'
_diffrn_standards_interval_time 60
_diffrn_standards_number 2
_exptl_absorpt_coefficient_mu 0.08
_exptl_absorpt_correction_type none
_exptl_crystal_colour 'yellow, orange'
_exptl_crystal_density_diffrn 1.23
_exptl_crystal_description parallelepiped
_exptl_crystal_size_max 0.76
_exptl_crystal_size_mid 0.38
_exptl_crystal_size_min 0.26
_refine_diff_density_max 0.15
_refine_diff_density_min -0.12
_refine_ls_extinction_coef 55E-6
_refine_ls_extinction_method 'Larson (1970)'
_refine_ls_goodness_of_fit_obs 3.2
_refine_ls_number_parameters 74
_refine_ls_number_reflns 549
_refine_ls_R_factor_obs 0.035
_refine_ls_shift/esd_max <0.1
_refine_ls_structure_factor_coef F
_refine_ls_weighting_scheme unit
_refine_ls_wR_factor_obs 0.031
_reflns_number_observed 886
_reflns_number_total 1461
_reflns_observed_criterion I>3\s(I)
_cod_data_source_file pa1162.cif
_cod_data_source_block \a
_cod_original_cell_volume 1212
_cod_original_sg_symbol_H-M 'C 2/c'
_cod_database_code 2004529

loop_
_symmetry_equiv_pos_as_xyz
x,y,z
x,-y,1/2+z
-x,-y,-z
-x,y,1/2-z
1/2+x,1/2+y,z
1/2+x,1/2-y,1/2+z
1/2-x,1/2-y,-z
1/2-x,1/2+y,1/2-z

loop_
_atom_site_label
_atom_site_fract_x
_atom_site_fract_y
_atom_site_fract_z
_atom_site_U_iso_or_equiv
N 0.6321(2) 0.37648(9) 0.4037(1) 0.0422
O 0.6843(2) 0.40392(9) 0.5241(1) 0.0599
C(1) 0.4853(2) 0.3140(1) 0.3680(2) 0.0422
C(2) 0.5 0.2548(2) 0.25 0.0454
C(3) 0.6677(2) 0.3752(1) 0.1776(2) 0.0426
C(4) 0.6554(2) 0.4372(1) 0.2940(2) 0.0405
C(5) 0.5 0.4973(2) 0.25 0.0432
C(6) 0.4799(2) 0.2552(1) 0.4879(2) 0.0579
C(7) 0.8109(2) 0.4946(1) 0.3428(2) 0.0557
H(1) 0.6002 0.2169 0.2787 0.0667
H(2) 0.6776 0.4131 0.1035 0.0667
H(3) 0.7717 0.3375 0.2058 0.0667
H(4) 0.4893 0.5363 0.3254 0.0667
H(5) 0.5797 0.2216 0.5210 0.0667
H(6) 0.4667 0.2920 0.5630 0.0667
H(7) 0.3808 0.2133 0.4584 0.0667
H(8) 0.8233 0.5323 0.2690 0.0667
H(9) 0.9099 0.4559 0.3786 0.0667
H(10) 0.8065 0.5335 0.4189 0.0667

loop_
_geom_angle_atom_site_label_1
_geom_angle_atom_site_label_2
_geom_angle_atom_site_label_3
_geom_angle_site_symmetry_3
_geom_angle
_geom_angle_publ_flag
C(1) N O . 118.60(10) yes
C(4) N O . 118.80(10) yes
C(1) N C(4) . 115.80(10) yes
N C(1) C(2) . 107.70(10) yes
N C(1) C(6) . 109.90(10) yes
N C(1) C(3) 4_655 107.10(10) yes
C(2) C(1) C(6) . 111.40(10) yes
C(2) C(1) C(3) 4_655 108.60(10) yes
C(6) C(1) C(3) 4_655 112.00(10) yes
C(1) C(2) C(1) 4_655 111.5(2) yes
C(4) C(3) C(1) 4_655 111.00(10) yes
N C(4) C(3) . 107.60(10) yes
N C(4) C(5) . 106.80(10) yes
N C(4) C(7) . 110.20(10) yes
C(3) C(4) C(5) . 109.30(10) yes
C(3) C(4) C(7) . 110.70(10) yes
C(5) C(4) C(7) . 112.10(10) yes
C(4) C(5) C(4) 4_655 110.7(2) yes

loop_
_geom_bond_atom_site_label_1
_geom_bond_atom_site_label_2
_geom_bond_site_symmetry_2
_geom_bond_distance
_geom_bond_publ_flag
N O . 1.270(2) yes
N C(1) . 1.494(2) yes
N C(4) . 1.490(2) yes
C(1) C(2) . 1.524(2) yes
C(1) C(3) 4_655 1.528(2) yes
C(1) C(6) . 1.516(2) yes
C(3) C(4) . 1.528(2) yes
C(4) C(5) . 1.532(2) yes
C(4) C(7) . 1.516(2) yes
C(2) H(1) . 0.982 no
C(3) H(2) . 0.965 no
C(3) H(3) . 1.004 no
C(5) H(4) . 0.986 no
C(6) H(5) . 0.950 no
C(6) H(6) . 0.972 no
C(6) H(7) . 1.008 no
C(7) H(8) . 0.967 no
C(7) H(9) . 0.989 no
C(7) H(10) . 0.978 no

loop_
_geom_contact_atom_site_label_1
_geom_contact_atom_site_label_2
_geom_contact_distance
_geom_contact_site_symmetry_2
_geom_contact_publ_flag
N N 3.361(3) 4_655 yes
N O 4.536(2) 4_655 yes
O O 5.697(2) 4_655 yes
N N 4.903(3) 3_666 yes
N O 4.333(2) 3_666 yes
O O 4.091(3) 3_666 yes
N N 4.386(3) 7_656 yes
N O 4.340(2) 7_656 yes
O O 4.654(3) 7_656 yes
N N 6.294(2) 2_564 yes
N O 5.165(2) 2_564 yes
O O 5.8770(10) 2_564 yes
N N 6.294(2) 2_565 yes
O O 5.8770(10) 2_565 yes
